data_2237568
loop_
_publ_author_name
'Horishny, Volodymyr'
'Lesyk, Roman'
'Gzella, Andrzej K.'

_publ_section_title
;
 2-[<i>N</i>-(4-Methoxyphenyl)acetamido]-1,3-thiazol-4-yl acetate
;
_journal_coeditor_code TK5195
_journal_issue 3
_journal_name_full 'Acta Crystallographica Section E'
_journal_page_first o391
_journal_paper_doi 10.1107/S1600536813004236
_journal_volume 69
_journal_year 2013
_chemical_formula_iupac 'C14 H14 N2 O4 S'
_chemical_formula_moiety 'C14 H14 N2 O4 S'
_chemical_formula_sum 'C14 H14 N2 O4 S'
_chemical_formula_weight 306.33
_chemical_melting_point_gt 399
_chemical_melting_point_lt 401
_chemical_name_systematic
;
2-[<i>N</i>-(4-Methoxyphenyl)acetamido]-1,3-thiazol-4-yl acetate
;
_space_group_IT_number 2
_symmetry_cell_setting triclinic
_symmetry_space_group_name_Hall '-P 1'
_symmetry_space_group_name_H-M 'P -1'
_atom_sites_solution_hydrogens geom
_atom_sites_solution_primary direct
_atom_sites_solution_secondary difmap
_audit_creation_method SHELXL-97
_cell_angle_alpha 115.509(9)
_cell_angle_beta 93.381(6)
_cell_angle_gamma 108.144(6)
_cell_formula_units_Z 2
_cell_length_a 8.9445(5)
_cell_length_b 9.5736(8)
_cell_length_c 9.9078(9)
_cell_measurement_reflns_used 5310
_cell_measurement_temperature 130(2)
_cell_measurement_theta_max 29.05
_cell_measurement_theta_min 2.33
_cell_volume 708.96(12)
_computing_cell_refinement
;
CrysAlis PRO (Agilent, 2011)
;
_computing_data_collection
;
CrysAlis PRO (Agilent, 2011)
;
_computing_data_reduction
;
CrysAlis PRO (Agilent, 2011)
;
_computing_molecular_graphics 'ORTEP-3 for Windows (Farrugia, 2012)'
_computing_publication_material 'WinGX (Farrugia, 2012) and PLATON (Spek, 2009)'
_computing_structure_refinement 'SHELXL97 (Sheldrick, 2008)'
_computing_structure_solution 'SHELXS97 (Sheldrick, 2008)'
_diffrn_ambient_temperature 130(2)
_diffrn_detector_area_resol_mean 10.3088
_diffrn_measured_fraction_theta_full 1.000
_diffrn_measured_fraction_theta_max 0.905
_diffrn_measurement_device_type 'Agilent Xcalibur Atlas'
_diffrn_measurement_method '\w scans'
_diffrn_radiation_monochromator graphite
_diffrn_radiation_source 'fine-focus sealed tube'
_diffrn_radiation_type MoK\a
_diffrn_radiation_wavelength 0.71073
_diffrn_reflns_av_R_equivalents 0.0217
_diffrn_reflns_av_sigmaI/netI 0.0203
_diffrn_reflns_limit_h_max 11
_diffrn_reflns_limit_h_min -11
_diffrn_reflns_limit_k_max 12
_diffrn_reflns_limit_k_min -13
_diffrn_reflns_limit_l_max 13
_diffrn_reflns_limit_l_min -12
_diffrn_reflns_number 12469
_diffrn_reflns_theta_full 25.00
_diffrn_reflns_theta_max 29.11
_diffrn_reflns_theta_min 2.34
_diffrn_standards_decay_% 2
_diffrn_standards_interval_count 0
_diffrn_standards_number 0
_exptl_absorpt_coefficient_mu 0.246
_exptl_absorpt_correction_T_max 1.00000
_exptl_absorpt_correction_T_min 0.85977
_exptl_absorpt_correction_type multi-scan
_exptl_absorpt_process_details
;
(CrysAlis PRO; Agilent, 2011)
;
_exptl_crystal_colour yellow
_exptl_crystal_density_diffrn 1.435
_exptl_crystal_density_method 'not measured'
_exptl_crystal_description block
_exptl_crystal_F_000 320
_exptl_crystal_size_max 0.50
_exptl_crystal_size_mid 0.50
_exptl_crystal_size_min 0.10
_refine_diff_density_max 0.366
_refine_diff_density_min -0.274
_refine_ls_extinction_method none
_refine_ls_goodness_of_fit_ref 1.059
_refine_ls_hydrogen_treatment constr
_refine_ls_matrix_type full
_refine_ls_number_parameters 193
_refine_ls_number_reflns 3445
_refine_ls_number_restraints 0
_refine_ls_restrained_S_all 1.059
_refine_ls_R_factor_all 0.0401
_refine_ls_R_factor_gt 0.0349
_refine_ls_shift/su_max 0.000
_refine_ls_shift/su_mean 0.000
_refine_ls_structure_factor_coef Fsqd
_refine_ls_weighting_details 'calc w=1/[\s^2^(Fo^2^)+(0.0450P)^2^+0.2987P] where P=(Fo^2^+2Fc^2^)/3'
_refine_ls_weighting_scheme calc
_refine_ls_wR_factor_gt 0.0905
_refine_ls_wR_factor_ref 0.0948
_reflns_number_gt 3075
_reflns_number_total 3445
_reflns_threshold_expression I>2\s(I)
_cod_data_source_file tk5195.cif
_cod_data_source_block I
_cod_original_cell_volume 708.95(10)
_cod_database_code 2237568
_cod_database_fobs_code 2237568

loop_
_symmetry_equiv_pos_as_xyz
'x, y, z'
'-x, -y, -z'

loop_
_atom_site_type_symbol
_atom_site_label
_atom_site_fract_x
_atom_site_fract_y
_atom_site_fract_z
_atom_site_U_iso_or_equiv
_atom_site_adp_type
_atom_site_calc_flag
_atom_site_refinement_flags
_atom_site_occupancy
_atom_site_symmetry_multiplicity
S S1 -0.09020(4) 0.14762(4) 0.45516(4) 0.02269(10) Uani d . 1 1
C C2 0.03052(15) 0.08180(16) 0.32947(14) 0.0177(2) Uani d . 1 1
N N3 0.16077(13) 0.19958(13) 0.34043(12) 0.0191(2) Uani d . 1 1
C C4 0.16774(16) 0.34906(16) 0.45435(15) 0.0215(3) Uani d . 1 1
C C5 0.04751(17) 0.34910(17) 0.52956(16) 0.0249(3) Uani d . 1 1
H H5 0.0399 0.4428 0.6090 0.030 Uiso calc R 1 1
N N6 -0.00495(12) -0.08552(13) 0.22511(12) 0.0182(2) Uani d . 1 1
C C7 -0.14419(16) -0.20995(17) 0.21360(16) 0.0233(3) Uani d . 1 1
O O8 -0.24272(12) -0.17289(13) 0.28765(13) 0.0308(2) Uani d . 1 1
C C9 -0.16476(18) -0.38706(18) 0.10871(18) 0.0305(3) Uani d . 1 1
H H9A -0.2535 -0.4615 0.1245 0.046 Uiso calc R 1 1
H H9B -0.0678 -0.4040 0.1305 0.046 Uiso calc R 1 1
H H9C -0.1861 -0.4089 0.0040 0.046 Uiso calc R 1 1
C C10 0.11162(15) -0.12397(15) 0.13403(14) 0.0182(2) Uani d . 1 1
C C11 0.25487(16) -0.11824(17) 0.20057(15) 0.0220(3) Uani d . 1 1
H H11 0.2770 -0.0887 0.3042 0.026 Uiso calc R 1 1
C C12 0.36650(16) -0.15662(17) 0.11261(16) 0.0237(3) Uani d . 1 1
H H12 0.4633 -0.1527 0.1569 0.028 Uiso calc R 1 1
C C13 0.33070(16) -0.20089(16) -0.04265(16) 0.0229(3) Uani d . 1 1
C C14 0.18573(17) -0.20726(17) -0.10887(15) 0.0240(3) Uani d . 1 1
H H14 0.1623 -0.2383 -0.2128 0.029 Uiso calc R 1 1
C C15 0.07619(16) -0.16761(16) -0.02071(15) 0.0213(3) Uani d . 1 1
H H15 -0.0201 -0.1701 -0.0645 0.026 Uiso calc R 1 1
O O16 0.42891(13) -0.24239(14) -0.14095(12) 0.0321(2) Uani d . 1 1
C C17 0.57663(19) -0.2456(2) -0.0825(2) 0.0358(4) Uani d . 1 1
H H17A 0.6389 -0.1390 0.0039 0.054 Uiso calc R 1 1
H H17B 0.6368 -0.2696 -0.1611 0.054 Uiso calc R 1 1
H H17C 0.5537 -0.3304 -0.0509 0.054 Uiso calc R 1 1
O O18 0.30433(12) 0.49009(12) 0.49350(11) 0.0263(2) Uani d . 1 1
C C19 0.31110(16) 0.56737(17) 0.40442(16) 0.0238(3) Uani d . 1 1
O O20 0.20654(12) 0.51567(14) 0.29430(12) 0.0311(2) Uani d . 1 1
C C21 0.46079(18) 0.7203(2) 0.4657(2) 0.0372(4) Uani d . 1 1
H H21A 0.5421 0.6945 0.4116 0.056 Uiso calc R 1 1
H H21B 0.4991 0.7596 0.5730 0.056 Uiso calc R 1 1
H H21C 0.4376 0.8053 0.4520 0.056 Uiso calc R 1 1

loop_
_atom_site_aniso_label
_atom_site_aniso_U_11
_atom_site_aniso_U_22
_atom_site_aniso_U_33
_atom_site_aniso_U_12
_atom_site_aniso_U_13
_atom_site_aniso_U_23
S1 0.02568(18) 0.02852(19) 0.02403(18) 0.01508(14) 0.01369(13) 0.01672(15)
C2 0.0191(6) 0.0226(6) 0.0167(6) 0.0101(5) 0.0062(4) 0.0118(5)
N3 0.0194(5) 0.0210(5) 0.0186(5) 0.0081(4) 0.0053(4) 0.0102(4)
C4 0.0252(6) 0.0201(6) 0.0195(6) 0.0085(5) 0.0027(5) 0.0098(5)
C5 0.0336(7) 0.0255(7) 0.0211(6) 0.0165(6) 0.0092(5) 0.0117(6)
N6 0.0182(5) 0.0195(5) 0.0183(5) 0.0067(4) 0.0064(4) 0.0100(4)
C7 0.0215(6) 0.0257(7) 0.0246(7) 0.0057(5) 0.0047(5) 0.0157(6)
O8 0.0236(5) 0.0334(6) 0.0390(6) 0.0084(4) 0.0141(4) 0.0207(5)
C9 0.0312(7) 0.0221(7) 0.0329(8) 0.0028(6) 0.0072(6) 0.0135(6)
C10 0.0212(6) 0.0159(5) 0.0181(6) 0.0069(5) 0.0075(5) 0.0084(5)
C11 0.0238(6) 0.0241(6) 0.0188(6) 0.0087(5) 0.0057(5) 0.0110(5)
C12 0.0208(6) 0.0247(6) 0.0258(7) 0.0086(5) 0.0051(5) 0.0122(6)
C13 0.0286(7) 0.0173(6) 0.0235(7) 0.0086(5) 0.0122(5) 0.0095(5)
C14 0.0343(7) 0.0217(6) 0.0158(6) 0.0108(5) 0.0068(5) 0.0084(5)
C15 0.0249(6) 0.0200(6) 0.0196(6) 0.0085(5) 0.0036(5) 0.0098(5)
O16 0.0367(6) 0.0362(6) 0.0288(5) 0.0192(5) 0.0182(4) 0.0148(5)
C17 0.0318(8) 0.0345(8) 0.0471(10) 0.0178(7) 0.0216(7) 0.0192(7)
O18 0.0276(5) 0.0202(5) 0.0259(5) 0.0053(4) 0.0000(4) 0.0097(4)
C19 0.0227(6) 0.0233(6) 0.0278(7) 0.0112(5) 0.0095(5) 0.0120(6)
O20 0.0288(5) 0.0357(6) 0.0291(5) 0.0071(4) 0.0047(4) 0.0194(5)
C21 0.0253(7) 0.0317(8) 0.0537(10) 0.0046(6) 0.0024(7) 0.0245(8)

loop_
_atom_type_symbol
_atom_type_description
_atom_type_scat_dispersion_real
_atom_type_scat_dispersion_imag
_atom_type_scat_source
C C 0.0033 0.0016 'International Tables Vol C Tables 4.2.6.8 and 6.1.1.4'
H H 0.0000 0.0000 'International Tables Vol C Tables 4.2.6.8 and 6.1.1.4'
N N 0.0061 0.0033 'International Tables Vol C Tables 4.2.6.8 and 6.1.1.4'
O O 0.0106 0.0060 'International Tables Vol C Tables 4.2.6.8 and 6.1.1.4'
S S 0.1246 0.1234 'International Tables Vol C Tables 4.2.6.8 and 6.1.1.4'

loop_
_geom_angle_atom_site_label_1
_geom_angle_atom_site_label_2
_geom_angle_atom_site_label_3
_geom_angle
C5 S1 C2 88.70(6)
N3 C2 N6 121.23(11)
N3 C2 S1 115.46(10)
N6 C2 S1 123.30(9)
C2 N3 C4 108.79(11)
C5 C4 N3 118.01(12)
C5 C4 O18 123.64(12)
N3 C4 O18 118.17(11)
C4 C5 S1 109.03(10)
C4 C5 H5 125.5
S1 C5 H5 125.5
C7 N6 C2 120.87(11)
C7 N6 C10 121.59(11)
C2 N6 C10 117.51(10)
O8 C7 N6 119.90(12)
O8 C7 C9 123.04(12)
N6 C7 C9 117.05(12)
C7 C9 H9A 109.5
C7 C9 H9B 109.5
H9A C9 H9B 109.5
C7 C9 H9C 109.5
H9A C9 H9C 109.5
H9B C9 H9C 109.5
C11 C10 C15 120.86(12)
C11 C10 N6 120.11(11)
C15 C10 N6 119.03(11)
C10 C11 C12 120.11(12)
C10 C11 H11 119.9
C12 C11 H11 119.9
C13 C12 C11 119.01(12)
C13 C12 H12 120.5
C11 C12 H12 120.5
O16 C13 C14 114.88(12)
O16 C13 C12 124.64(13)
C14 C13 C12 120.48(12)
C15 C14 C13 120.23(12)
C15 C14 H14 119.9
C13 C14 H14 119.9
C14 C15 C10 119.31(12)
C14 C15 H15 120.3
C10 C15 H15 120.3
C13 O16 C17 117.97(12)
O16 C17 H17A 109.5
O16 C17 H17B 109.5
H17A C17 H17B 109.5
O16 C17 H17C 109.5
H17A C17 H17C 109.5
H17B C17 H17C 109.5
C19 O18 C4 117.42(10)
O20 C19 O18 122.46(12)
O20 C19 C21 126.78(13)
O18 C19 C21 110.75(12)
C19 C21 H21A 109.5
C19 C21 H21B 109.5
H21A C21 H21B 109.5
C19 C21 H21C 109.5
H21A C21 H21C 109.5
H21B C21 H21C 109.5

loop_
_geom_bond_atom_site_label_1
_geom_bond_atom_site_label_2
_geom_bond_distance
S1 C5 1.7233(15)
S1 C2 1.7379(12)
C2 N3 1.3046(16)
C2 N6 1.3979(17)
N3 C4 1.3678(17)
C4 C5 1.3439(19)
C4 O18 1.3899(16)
C5 H5 0.9300
N6 C7 1.3876(16)
N6 C10 1.4494(15)
C7 O8 1.2196(17)
C7 C9 1.501(2)
C9 H9A 0.9600
C9 H9B 0.9600
C9 H9C 0.9600
C10 C11 1.3801(18)
C10 C15 1.3907(18)
C11 C12 1.3953(18)
C11 H11 0.9300
C12 C13 1.3944(19)
C12 H12 0.9300
C13 O16 1.3649(16)
C13 C14 1.390(2)
C14 C15 1.3835(18)
C14 H14 0.9300
C15 H15 0.9300
O16 C17 1.4258(19)
C17 H17A 0.9600
C17 H17B 0.9600
C17 H17C 0.9600
O18 C19 1.3677(17)
C19 O20 1.1984(17)
C19 C21 1.491(2)
C21 H21A 0.9600
C21 H21B 0.9600
C21 H21C 0.9600

loop_
_geom_hbond_atom_site_label_D
_geom_hbond_atom_site_label_H
_geom_hbond_atom_site_label_A
_geom_hbond_site_symmetry_A
_geom_hbond_distance_DH
_geom_hbond_distance_HA
_geom_hbond_distance_DA
_geom_hbond_angle_DHA
_geom_hbond_publ_flag
C5 H5 O20 2_566 0.93 2.53 3.200(2) 129 y

loop_
_geom_torsion_atom_site_label_1
_geom_torsion_atom_site_label_2
_geom_torsion_atom_site_label_3
_geom_torsion_atom_site_label_4
_geom_torsion
C5 S1 C2 N3 -0.81(10)
C5 S1 C2 N6 177.79(11)
N6 C2 N3 C4 -177.87(11)
S1 C2 N3 C4 0.76(13)
C2 N3 C4 C5 -0.29(16)
C2 N3 C4 O18 174.95(10)
N3 C4 C5 S1 -0.30(15)
O18 C4 C5 S1 -175.25(10)
C2 S1 C5 C4 0.58(10)
N3 C2 N6 C7 -179.65(11)
S1 C2 N6 C7 1.83(17)
N3 C2 N6 C10 2.48(17)
S1 C2 N6 C10 -176.04(9)
C2 N6 C7 O8 4.96(19)
C10 N6 C7 O8 -177.26(12)
C2 N6 C7 C9 -174.65(12)
C10 N6 C7 C9 3.14(18)
C7 N6 C10 C11 -103.88(14)
C2 N6 C10 C11 73.97(15)
C7 N6 C10 C15 75.64(16)
C2 N6 C10 C15 -106.51(13)
C15 C10 C11 C12 -0.1(2)
N6 C10 C11 C12 179.45(11)
C10 C11 C12 C13 -0.1(2)
C11 C12 C13 O16 -179.44(12)
C11 C12 C13 C14 -0.2(2)
O16 C13 C14 C15 -179.91(12)
C12 C13 C14 C15 0.8(2)
C13 C14 C15 C10 -1.00(19)
C11 C10 C15 C14 0.63(19)
N6 C10 C15 C14 -178.89(11)
C14 C13 O16 C17 -177.34(12)
C12 C13 O16 C17 1.9(2)
C5 C4 O18 C19 -102.83(15)
N3 C4 O18 C19 82.22(15)
C4 O18 C19 O20 -1.67(19)
C4 O18 C19 C21 177.30(12)

loop_
_cod_related_entry_id
_cod_related_entry_database
_cod_related_entry_code
1 ChemSpider 30658364
